data_7705841
loop_
_publ_author_name
'Chen, Lu'
'Tan, Yu'
'Xu, Han'
'Wang, Kun'
'Chen, Zhou-Hui'
'Zheng, Nuan'
'Li, Yu-Qian'
'Lin, Li-Rong'

_publ_section_title
;
 Enhanced <i>E</i>/<i>Z</i>-photoisomerization and luminescence of
 stilbene derivative co-coordinated in di-\b-diketonate lanthanide
 complexes.
;
_journal_issue 46
_journal_name_full 'Dalton transactions (Cambridge, England : 2003)'
_journal_page_first 16745
_journal_page_last 16761
_journal_paper_doi 10.1039/d0dt03383a
_journal_volume 49
_journal_year 2020
_chemical_formula_moiety 'C49 H36 F9 Gd N4 O7'
_chemical_formula_sum 'C49 H36 F9 Gd N4 O7'
_chemical_formula_weight 1121.07
_space_group_crystal_system monoclinic
_space_group_IT_number 14
_space_group_name_Hall '-P 2ybc'
_space_group_name_H-M_alt 'P 1 21/c 1'
_atom_sites_solution_hydrogens geom
_audit_creation_method SHELXL-2018/1
_audit_update_record
;
2020-09-17 deposited with the CCDC.	2020-11-04 downloaded from the CCDC.
;
_cell_angle_alpha 90
_cell_angle_beta 101.209(2)
_cell_angle_gamma 90
_cell_formula_units_Z 4
_cell_length_a 24.5151(6)
_cell_length_b 9.7790(3)
_cell_length_c 19.4887(4)
_cell_measurement_reflns_used 4060
_cell_measurement_temperature 173(2)
_cell_measurement_theta_max 61.8200
_cell_measurement_theta_min 3.6750
_cell_volume 4583.0(2)
_computing_cell_refinement 'CrysAlisPro 1.171.38.43 (Rigaku OD, 2015)'
_computing_data_collection 'CrysAlisPro 1.171.38.43 (Rigaku OD, 2015)'
_computing_data_reduction 'CrysAlisPro 1.171.38.43 (Rigaku OD, 2015)'
_computing_structure_refinement 'SHELXL-2018/1 (Sheldrick, 2018)'
_computing_structure_solution 'SHELXT 2014/5 (Sheldrick, 2014)'
_diffrn_ambient_temperature 173(2)
_diffrn_measured_fraction_theta_full 0.991
_diffrn_measured_fraction_theta_max 0.991
_diffrn_measurement_device_type 'Enhance Ultra (Cu) X-ray Source'
_diffrn_radiation_type CuK\a
_diffrn_radiation_wavelength 1.54184
_diffrn_reflns_av_R_equivalents 0.0761
_diffrn_reflns_av_unetI/netI 0.1041
_diffrn_reflns_Laue_measured_fraction_full 0.991
_diffrn_reflns_Laue_measured_fraction_max 0.991
_diffrn_reflns_limit_h_max 26
_diffrn_reflns_limit_h_min -27
_diffrn_reflns_limit_k_max 11
_diffrn_reflns_limit_k_min -9
_diffrn_reflns_limit_l_max 22
_diffrn_reflns_limit_l_min -20
_diffrn_reflns_number 14702
_diffrn_reflns_point_group_measured_fraction_full 0.991
_diffrn_reflns_point_group_measured_fraction_max 0.991
_diffrn_reflns_theta_full 62.051
_diffrn_reflns_theta_max 62.051
_diffrn_reflns_theta_min 3.676
_diffrn_source 'fine-focus sealed X-ray tube'
_exptl_absorpt_coefficient_mu 10.188
_exptl_absorpt_correction_T_max 1.00000
_exptl_absorpt_correction_T_min 0.35250
_exptl_absorpt_correction_type multi-scan
_exptl_absorpt_process_details
;
CrysAlisPro 1.171.38.43 (Rigaku Oxford Diffraction, 2015)
Empirical absorption correction using spherical harmonics,
 implemented in SCALE3 ABSPACK scaling algorithm.
;
_exptl_crystal_colour 'pale yellow'
_exptl_crystal_density_diffrn 1.625
_exptl_crystal_description block
_exptl_crystal_F_000 2236
_exptl_crystal_size_max 0.180
_exptl_crystal_size_mid 0.150
_exptl_crystal_size_min 0.150
_refine_diff_density_max 1.722
_refine_diff_density_min -1.513
_refine_diff_density_rms 0.149
_refine_ls_extinction_method none
_refine_ls_goodness_of_fit_ref 0.984
_refine_ls_hydrogen_treatment constr
_refine_ls_matrix_type full
_refine_ls_number_parameters 631
_refine_ls_number_reflns 7154
_refine_ls_number_restraints 0
_refine_ls_restrained_S_all 0.984
_refine_ls_R_factor_all 0.1339
_refine_ls_R_factor_gt 0.1011
_refine_ls_shift/su_max 0.001
_refine_ls_shift/su_mean 0.000
_refine_ls_structure_factor_coef Fsqd
_refine_ls_weighting_details 'w=1/[\s^2^(Fo^2^)+(0.1909P)^2^] where P=(Fo^2^+2Fc^2^)/3'
_refine_ls_weighting_scheme calc
_refine_ls_wR_factor_gt 0.2623
_refine_ls_wR_factor_ref 0.3024
_reflns_Friedel_coverage 0.000
_reflns_number_gt 4428
_reflns_number_total 7154
_reflns_threshold_expression 'I > 2\s(I)'
_cod_data_source_file d0dt03383a2.cif
_cod_data_source_block exp_19520
_cod_original_sg_symbol_H-M 'P 21/c'
_cod_database_code 7705841
_shelx_shelxl_version_number 2018/1
_shelx_space_group_comment
;
The symmetry employed for this shelxl refinement is uniquely defined
by the following loop, which should always be used as a source of
symmetry information in preference to the above space-group names.
They are only intended as comments.
;
_shelx_estimated_absorpt_t_min 0.261
_shelx_estimated_absorpt_t_max 0.310

loop_
_space_group_symop_operation_xyz
'x, y, z'
'-x, y+1/2, -z+1/2'
'-x, -y, -z'
'x, -y-1/2, z-1/2'

loop_
_atom_site_label
_atom_site_type_symbol
_atom_site_fract_x
_atom_site_fract_y
_atom_site_fract_z
_atom_site_U_iso_or_equiv
_atom_site_adp_type
_atom_site_occupancy
_atom_site_site_symmetry_order
_atom_site_calc_flag
_atom_site_refinement_flags_posn
_atom_site_refinement_flags_adp
_atom_site_refinement_flags_occupancy
_atom_site_disorder_assembly
_atom_site_disorder_group
Gd00 Gd 0.19999(2) 0.25225(7) 0.67822(3) 0.0518(3) Uani 1 1 d . . . . .
O1 O 0.1101(3) 0.1655(8) 0.6793(4) 0.0596(18) Uani 1 1 d . . . . .
O5 O 0.2690(3) 0.3458(8) 0.7691(4) 0.0624(19) Uani 1 1 d . . . . .
O3 O 0.2483(3) 0.4182(8) 0.6245(4) 0.0617(18) Uani 1 1 d . . . . .
O6 O 0.1865(3) 0.0674(9) 0.5987(3) 0.066(2) Uani 1 1 d . . . . .
F3 F -0.0216(3) 0.0441(9) 0.6040(4) 0.091(2) Uani 1 1 d . . . . .
O2 O 0.1373(3) 0.3442(8) 0.5805(3) 0.0560(17) Uani 1 1 d . . . . .
O4 O 0.2902(3) 0.1635(8) 0.6669(4) 0.0640(19) Uani 1 1 d . . . . .
F1 F 0.0127(3) 0.0834(12) 0.7095(4) 0.115(3) Uani 1 1 d . . . . .
F4 F 0.2958(4) 0.6772(10) 0.6429(5) 0.103(3) Uani 1 1 d . . . . .
F2 F 0.0453(3) -0.0753(10) 0.6586(7) 0.130(4) Uani 1 1 d . . . . .
F6 F 0.2810(5) 0.6144(10) 0.5383(4) 0.117(3) Uani 1 1 d . . . . .
O7 O 0.1950(4) 0.1337(10) 0.4916(4) 0.085(3) Uani 1 1 d . . . . .
N3 N 0.2192(4) 0.0391(10) 0.7634(5) 0.063(2) Uani 1 1 d . . . . .
N4 N 0.1587(4) 0.4858(11) 0.7116(4) 0.063(2) Uani 1 1 d . . . . .
N1 N 0.2219(4) 0.3371(11) 0.8558(4) 0.062(2) Uani 1 1 d . . . . .
H1A H 0.221467 0.346692 0.900561 0.074 Uiso 1 1 calc R U . . .
N2 N 0.1753(4) 0.2785(11) 0.8097(5) 0.061(2) Uani 1 1 d . . . . .
F5 F 0.3629(4) 0.6086(10) 0.5985(6) 0.123(3) Uani 1 1 d . . . . .
F9 F 0.1762(6) -0.1176(12) 0.4466(5) 0.140(4) Uani 1 1 d . . . . .
C28 C 0.1356(4) 0.5001(12) 0.7690(5) 0.060(3) Uani 1 1 d . . . . .
C5 C 0.0940(5) 0.5203(13) 0.4709(6) 0.069(3) Uani 1 1 d . . . . .
H5 H 0.124908 0.550331 0.504730 0.083 Uiso 1 1 calc R U . . .
C4 C 0.0683(4) 0.3952(12) 0.4813(5) 0.055(3) Uani 1 1 d . . . . .
C48 C 0.1850(4) 0.0516(12) 0.5341(6) 0.058(3) Uani 1 1 d . . . . .
C33 C 0.2664(4) 0.3775(13) 0.8303(5) 0.059(3) Uani 1 1 d . . . . .
C31 C 0.1455(6) 0.7270(13) 0.6919(7) 0.068(3) Uani 1 1 d . . . . .
H31 H 0.148366 0.804555 0.663434 0.081 Uiso 1 1 calc R U . . .
C9 C 0.0681(4) 0.1494(11) 0.6311(5) 0.052(2) Uani 1 1 d . . . . .
C8 C 0.0557(4) 0.2103(12) 0.5650(6) 0.056(3) Uani 1 1 d . . . . .
H8 H 0.023584 0.182152 0.532505 0.067 Uiso 1 1 calc R U . . .
F7 F 0.1941(6) -0.1889(12) 0.5489(6) 0.151(5) Uani 1 1 d . . . . .
C27 C 0.1258(5) 0.3704(13) 0.8051(6) 0.065(3) Uani 1 1 d . . . . .
H27A H 0.092299 0.324067 0.778822 0.078 Uiso 1 1 calc R U . . .
H27B H 0.119548 0.390882 0.852714 0.078 Uiso 1 1 calc R U . . .
C10 C 0.0250(5) 0.0487(14) 0.6491(7) 0.071(3) Uani 1 1 d . . . . .
C26 C 0.1632(5) 0.1428(13) 0.8397(6) 0.065(3) Uani 1 1 d . . . . .
H26A H 0.165312 0.151813 0.890706 0.078 Uiso 1 1 calc R U . . .
H26B H 0.125048 0.113194 0.818212 0.078 Uiso 1 1 calc R U . . .
C32 C 0.1637(4) 0.6013(13) 0.6745(6) 0.064(3) Uani 1 1 d . . . . .
H32 H 0.180504 0.594692 0.634608 0.077 Uiso 1 1 calc R U . . .
C29 C 0.1178(5) 0.6247(13) 0.7892(6) 0.066(3) Uani 1 1 d . . . . .
H29 H 0.101899 0.631637 0.829740 0.079 Uiso 1 1 calc R U . . .
C12 C 0.2978(5) 0.4404(13) 0.6229(6) 0.066(3) Uani 1 1 d . . . . .
C3 C 0.0237(5) 0.3569(16) 0.4312(6) 0.081(4) Uani 1 1 d . . . . .
H3 H 0.005377 0.273356 0.437064 0.097 Uiso 1 1 calc R U . . .
C6 C 0.0755(6) 0.5999(15) 0.4131(6) 0.077(3) Uani 1 1 d . . . . .
H6 H 0.093029 0.684360 0.406835 0.092 Uiso 1 1 calc R U . . .
C24 C 0.2220(5) -0.0629(14) 0.8757(6) 0.073(3) Uani 1 1 d . . . . .
H24 H 0.211623 -0.061099 0.920180 0.088 Uiso 1 1 calc R U . . .
C25 C 0.2044(4) 0.0374(12) 0.8258(5) 0.060(3) Uani 1 1 d . . . . .
C7 C 0.0908(4) 0.3147(11) 0.5459(5) 0.053(2) Uani 1 1 d . . . . .
C1 C 0.0308(5) 0.5540(14) 0.3644(6) 0.068(3) Uani 1 1 d . . . . .
H1 H 0.017891 0.607238 0.323760 0.082 Uiso 1 1 calc R U . . .
C30 C 0.1234(5) 0.7391(12) 0.7501(8) 0.066(3) Uani 1 1 d . . . . .
H30 H 0.111786 0.825961 0.763823 0.079 Uiso 1 1 calc R U . . .
C11 C 0.3096(5) 0.5821(15) 0.5994(7) 0.076(3) Uani 1 1 d . . . . .
C13 C 0.3416(5) 0.3506(15) 0.6413(7) 0.075(3) Uani 1 1 d . . . . .
H13 H 0.378026 0.383557 0.641170 0.090 Uiso 1 1 calc R U . . .
C23 C 0.2549(5) -0.1643(14) 0.8576(7) 0.077(3) Uani 1 1 d . . . . .
H23 H 0.268932 -0.232654 0.891051 0.093 Uiso 1 1 calc R U . . .
F8 F 0.1153(6) -0.1177(13) 0.5124(8) 0.170(5) Uani 1 1 d . . . . .
C49 C 0.1694(7) -0.0881(17) 0.5085(7) 0.089(4) Uani 1 1 d . . . . .
C21 C 0.2511(5) -0.0655(14) 0.7482(6) 0.071(3) Uani 1 1 d . . . . .
H21 H 0.262094 -0.066222 0.704050 0.085 Uiso 1 1 calc R U . . .
C14 C 0.3357(5) 0.2123(16) 0.6602(7) 0.072(3) Uani 1 1 d . . . . .
C2 C 0.0046(6) 0.4341(15) 0.3732(7) 0.082(4) Uani 1 1 d . . . . .
H2 H -0.026510 0.404672 0.339366 0.098 Uiso 1 1 calc R U . . .
C15 C 0.3854(5) 0.1211(17) 0.6730(7) 0.081(4) Uani 1 1 d . . . . .
C22 C 0.2680(7) -0.1698(15) 0.7938(7) 0.083(4) Uani 1 1 d . . . . .
H22 H 0.288505 -0.244601 0.780836 0.099 Uiso 1 1 calc R U . . .
C37 C 0.3981(6) 0.599(2) 0.9565(8) 0.101(5) Uani 1 1 d . . . . .
C34 C 0.3112(5) 0.4462(14) 0.8781(6) 0.070(3) Uani 1 1 d . . . . .
C16 C 0.3797(5) -0.0133(18) 0.6763(8) 0.091(4) Uani 1 1 d . . . . .
H16 H 0.343426 -0.051363 0.670757 0.109 Uiso 1 1 calc R U . . .
C36 C 0.3526(6) 0.5623(18) 0.9812(7) 0.098(5) Uani 1 1 d . . . . .
H36 H 0.350217 0.589734 1.027266 0.118 Uiso 1 1 calc R U . . .
C35 C 0.3101(6) 0.4897(17) 0.9444(6) 0.084(4) Uani 1 1 d . . . . .
H35 H 0.279022 0.468305 0.964846 0.100 Uiso 1 1 calc R U . . .
C39 C 0.3560(6) 0.486(2) 0.8498(8) 0.128(8) Uani 1 1 d . . . . .
H39 H 0.357954 0.461695 0.803153 0.154 Uiso 1 1 calc R U . . .
C20 C 0.4384(7) 0.177(2) 0.6914(10) 0.116(6) Uani 1 1 d . . . . .
H20 H 0.443432 0.273493 0.695232 0.139 Uiso 1 1 calc R U . . .
C40 C 0.4430(8) 0.680(3) 1.0004(9) 0.134(8) Uani 1 1 d . . . . .
H40 H 0.435099 0.709992 1.043651 0.161 Uiso 1 1 calc R U . . .
C17 C 0.4244(8) -0.098(2) 0.6875(9) 0.114(5) Uani 1 1 d . . . . .
H17 H 0.418129 -0.193872 0.686161 0.137 Uiso 1 1 calc R U . . .
C38 C 0.3976(8) 0.561(3) 0.8896(9) 0.147(10) Uani 1 1 d . . . . .
H38 H 0.427822 0.589100 0.868885 0.176 Uiso 1 1 calc R U . . .
C19 C 0.4839(7) 0.089(3) 0.7041(10) 0.125(7) Uani 1 1 d . . . . .
H19 H 0.520378 0.126156 0.715402 0.150 Uiso 1 1 calc R U . . .
C18 C 0.4767(7) -0.053(3) 0.7004(11) 0.126(7) Uani 1 1 d . . . . .
H18 H 0.507478 -0.113656 0.706671 0.151 Uiso 1 1 calc R U . . .
C41 C 0.4888(9) 0.713(3) 0.9895(13) 0.161(11) Uani 1 1 d . . . . .
H41 H 0.496831 0.677445 0.947237 0.193 Uiso 1 1 calc R U . . .
C43 C 0.5250(12) 0.873(3) 1.0868(13) 0.203(16) Uani 1 1 d . . . . .
H43 H 0.489263 0.880258 1.098416 0.244 Uiso 1 1 calc R U . . .
C42 C 0.5320(10) 0.795(3) 1.0276(11) 0.151(10) Uani 1 1 d . . . . .
C45 C 0.6195(13) 0.940(4) 1.1073(13) 0.204(17) Uani 1 1 d . . . . .
H45 H 0.649592 0.990685 1.133464 0.245 Uiso 1 1 calc R U . . .
C46 C 0.6272(9) 0.871(3) 1.0506(12) 0.151(10) Uani 1 1 d . . . . .
H46 H 0.661985 0.873093 1.035952 0.181 Uiso 1 1 calc R U . . .
C44 C 0.5704(14) 0.940(4) 1.1284(12) 0.218(18) Uani 1 1 d . . . . .
H44 H 0.566545 0.985032 1.170470 0.262 Uiso 1 1 calc R U . . .
C47 C 0.5832(11) 0.797(3) 1.0144(14) 0.174(12) Uani 1 1 d . . . . .
H47 H 0.589892 0.743109 0.976513 0.208 Uiso 1 1 calc R U . . .

loop_
_atom_site_aniso_label
_atom_site_aniso_U_11
_atom_site_aniso_U_22
_atom_site_aniso_U_33
_atom_site_aniso_U_23
_atom_site_aniso_U_13
_atom_site_aniso_U_12
Gd00 0.0484(4) 0.0609(5) 0.0480(4) -0.0006(3) 0.0139(3) -0.0051(3)
O1 0.051(4) 0.063(5) 0.067(4) -0.003(4) 0.019(4) -0.006(3)
O5 0.056(4) 0.076(5) 0.056(4) -0.004(4) 0.014(3) -0.007(4)
O3 0.051(4) 0.069(5) 0.068(4) 0.010(4) 0.020(3) -0.005(4)
O6 0.067(4) 0.085(6) 0.047(4) -0.006(4) 0.016(3) 0.003(4)
F3 0.057(4) 0.116(7) 0.093(5) 0.022(5) -0.001(4) -0.025(4)
O2 0.046(4) 0.070(5) 0.051(3) 0.009(3) 0.006(3) -0.004(3)
O4 0.050(4) 0.066(5) 0.080(5) -0.005(4) 0.021(4) -0.004(4)
F1 0.087(5) 0.188(10) 0.079(4) 0.006(5) 0.038(4) -0.048(6)
F4 0.123(7) 0.088(6) 0.108(6) -0.014(5) 0.047(5) -0.022(5)
F2 0.068(5) 0.081(6) 0.231(12) 0.044(7) 0.001(6) -0.014(4)
F6 0.157(8) 0.105(7) 0.084(5) 0.026(5) 0.010(5) -0.020(6)
O7 0.110(7) 0.086(7) 0.066(5) 0.007(5) 0.036(5) 0.001(5)
N3 0.059(5) 0.069(6) 0.060(5) -0.004(5) 0.008(4) -0.009(5)
N4 0.052(5) 0.085(7) 0.053(4) 0.016(5) 0.010(4) 0.014(5)
N1 0.058(5) 0.081(7) 0.052(4) 0.000(5) 0.024(4) -0.008(5)
N2 0.048(5) 0.092(7) 0.043(4) -0.004(4) 0.009(4) -0.005(5)
F5 0.093(6) 0.102(7) 0.189(10) 0.030(7) 0.063(6) -0.006(5)
F9 0.221(12) 0.130(9) 0.075(5) -0.025(5) 0.043(6) -0.023(8)
C28 0.053(6) 0.064(7) 0.059(6) -0.014(5) -0.001(5) -0.006(5)
C5 0.077(7) 0.076(8) 0.059(6) 0.006(6) 0.022(6) -0.016(6)
C4 0.050(5) 0.066(7) 0.054(5) 0.008(5) 0.023(5) 0.008(5)
C48 0.045(5) 0.062(7) 0.073(7) -0.006(6) 0.028(5) 0.003(5)
C33 0.051(5) 0.086(8) 0.042(5) 0.009(5) 0.009(4) -0.005(5)
C31 0.064(7) 0.067(9) 0.069(7) 0.000(6) 0.005(6) -0.014(6)
C9 0.058(6) 0.047(6) 0.053(5) -0.002(5) 0.016(5) -0.001(5)
C8 0.041(5) 0.070(7) 0.055(6) 0.004(5) 0.006(5) -0.003(5)
F7 0.236(14) 0.092(7) 0.111(7) 0.009(6) -0.002(8) 0.025(9)
C27 0.058(6) 0.076(8) 0.066(6) -0.004(6) 0.024(5) 0.004(5)
C10 0.056(7) 0.083(10) 0.080(7) 0.016(7) 0.027(6) -0.004(6)
C26 0.064(7) 0.081(8) 0.056(5) -0.003(6) 0.026(5) -0.022(6)
C32 0.056(6) 0.069(8) 0.065(6) 0.002(6) 0.007(5) -0.015(6)
C29 0.062(6) 0.073(8) 0.065(6) -0.009(6) 0.016(5) 0.004(6)
C12 0.071(7) 0.071(8) 0.060(6) 0.001(6) 0.026(5) -0.012(6)
C3 0.074(8) 0.106(11) 0.059(6) -0.004(7) 0.008(6) -0.022(7)
C6 0.092(9) 0.073(9) 0.070(7) 0.010(7) 0.024(7) 0.003(7)
C24 0.083(8) 0.082(9) 0.053(6) 0.009(6) 0.007(6) -0.010(7)
C25 0.061(6) 0.061(7) 0.054(6) 0.007(5) 0.005(5) -0.002(5)
C7 0.058(6) 0.041(6) 0.060(6) -0.007(5) 0.016(5) -0.007(5)
C1 0.075(7) 0.074(9) 0.057(6) 0.018(6) 0.013(6) 0.014(6)
C30 0.056(7) 0.060(8) 0.081(8) -0.017(6) 0.011(6) -0.001(5)
C11 0.068(7) 0.087(10) 0.077(8) 0.003(7) 0.020(6) -0.015(7)
C13 0.062(7) 0.083(10) 0.084(8) -0.006(7) 0.026(6) -0.005(7)
C23 0.079(8) 0.067(9) 0.084(8) 0.015(7) 0.012(7) -0.003(7)
F8 0.151(11) 0.120(10) 0.241(15) -0.056(10) 0.042(10) -0.032(8)
C49 0.101(11) 0.092(11) 0.074(8) -0.005(8) 0.016(7) 0.009(9)
C21 0.066(7) 0.088(10) 0.061(6) -0.004(6) 0.019(5) -0.012(6)
C14 0.053(7) 0.103(11) 0.065(7) -0.010(7) 0.022(6) -0.003(7)
C2 0.078(8) 0.089(10) 0.073(7) 0.012(7) 0.000(6) -0.021(7)
C15 0.057(7) 0.102(12) 0.083(8) 0.024(8) 0.014(6) 0.030(7)
C22 0.113(10) 0.065(9) 0.069(7) -0.003(7) 0.017(7) 0.016(7)
C37 0.068(8) 0.143(15) 0.094(10) -0.018(10) 0.019(7) -0.030(9)
C34 0.067(7) 0.085(9) 0.060(6) 0.004(6) 0.017(6) -0.007(6)
C16 0.055(7) 0.103(12) 0.121(11) 0.005(10) 0.036(7) 0.003(8)
C36 0.095(10) 0.134(14) 0.065(7) -0.038(8) 0.015(7) -0.029(10)
C35 0.076(8) 0.112(12) 0.063(7) 0.004(7) 0.013(6) -0.008(8)
C39 0.092(11) 0.23(2) 0.069(8) -0.038(12) 0.033(8) -0.065(13)
C20 0.092(12) 0.129(16) 0.128(14) 0.000(12) 0.022(10) 0.018(11)
C40 0.094(12) 0.23(2) 0.078(10) -0.028(14) 0.026(9) -0.039(15)
C17 0.118(14) 0.100(13) 0.120(13) -0.003(11) 0.011(11) 0.002(11)
C38 0.120(14) 0.24(3) 0.095(11) -0.064(14) 0.050(10) -0.088(16)
C19 0.070(9) 0.18(2) 0.130(14) 0.014(15) 0.031(9) 0.005(12)
C18 0.085(12) 0.134(18) 0.154(17) 0.026(14) 0.012(11) 0.036(12)
C41 0.093(14) 0.28(3) 0.114(15) -0.051(17) 0.026(12) -0.085(17)
C43 0.19(2) 0.31(4) 0.133(18) -0.06(2) 0.066(17) -0.15(3)
C42 0.119(16) 0.24(3) 0.096(13) -0.002(16) 0.028(12) -0.097(18)
C45 0.18(3) 0.31(5) 0.113(17) -0.03(2) 0.005(17) -0.13(3)
C46 0.125(16) 0.20(3) 0.122(15) 0.035(16) 0.000(13) -0.070(17)
C44 0.21(3) 0.35(5) 0.109(15) -0.05(2) 0.049(18) -0.15(3)
C47 0.15(2) 0.22(3) 0.15(2) -0.07(2) 0.027(17) -0.13(2)

loop_
_atom_type_symbol
_atom_type_description
_atom_type_scat_dispersion_real
_atom_type_scat_dispersion_imag
_atom_type_scat_source
C C 0.0181 0.0091 'International Tables Vol C Tables 4.2.6.8 and 6.1.1.4'
H H 0.0000 0.0000 'International Tables Vol C Tables 4.2.6.8 and 6.1.1.4'
N N 0.0311 0.0180 'International Tables Vol C Tables 4.2.6.8 and 6.1.1.4'
O O 0.0492 0.0322 'International Tables Vol C Tables 4.2.6.8 and 6.1.1.4'
Gd Gd -8.8380 11.9157 'International Tables Vol C Tables 4.2.6.8 and 6.1.1.4'
F F 0.0727 0.0534 'International Tables Vol C Tables 4.2.6.8 and 6.1.1.4'

loop_
_geom_angle_atom_site_label_1
_geom_angle_atom_site_label_2
_geom_angle_atom_site_label_3
_geom_angle
_geom_angle_site_symmetry_1
_geom_angle_site_symmetry_3
_geom_angle_publ_flag
O6 Gd00 O1 73.7(3) . . ?
O6 Gd00 O3 104.6(3) . . ?
O1 Gd00 O3 142.8(3) . . ?
O6 Gd00 O2 77.2(3) . . ?
O1 Gd00 O2 71.7(2) . . ?
O3 Gd00 O2 71.8(2) . . ?
O6 Gd00 O5 140.4(3) . . ?
O1 Gd00 O5 131.3(2) . . ?
O3 Gd00 O5 73.8(3) . . ?
O2 Gd00 O5 134.8(3) . . ?
O6 Gd00 O4 71.3(3) . . ?
O1 Gd00 O4 137.7(3) . . ?
O3 Gd00 O4 70.3(3) . . ?
O2 Gd00 O4 121.4(2) . . ?
O5 Gd00 O4 71.1(3) . . ?
O6 Gd00 N4 144.6(3) . . ?
O1 Gd00 N4 84.6(3) . . ?
O3 Gd00 N4 76.3(3) . . ?
O2 Gd00 N4 69.5(3) . . ?
O5 Gd00 N4 74.6(3) . . ?
O4 Gd00 N4 137.3(3) . . ?
O6 Gd00 N3 78.1(3) . . ?
O1 Gd00 N3 76.4(3) . . ?
O3 Gd00 N3 140.6(3) . . ?
O2 Gd00 N3 143.9(3) . . ?
O5 Gd00 N3 79.8(3) . . ?
O4 Gd00 N3 73.8(3) . . ?
N4 Gd00 N3 123.9(3) . . ?
O6 Gd00 N2 130.8(3) . . ?
O1 Gd00 N2 69.6(3) . . ?
O3 Gd00 N2 124.4(3) . . ?
O2 Gd00 N2 119.0(3) . . ?
O5 Gd00 N2 61.7(2) . . ?
O4 Gd00 N2 119.1(3) . . ?
N4 Gd00 N2 61.6(3) . . ?
N3 Gd00 N2 62.3(3) . . ?
C9 O1 Gd00 131.7(6) . . ?
C33 O5 Gd00 130.2(6) . . ?
C12 O3 Gd00 135.0(8) . . ?
C48 O6 Gd00 136.2(8) . . ?
C7 O2 Gd00 136.8(7) . . ?
C14 O4 Gd00 136.4(9) . . ?
C25 N3 C21 117.4(10) . . ?
C25 N3 Gd00 122.3(8) . . ?
C21 N3 Gd00 119.7(7) . . ?
C28 N4 C32 116.7(11) . . ?
C28 N4 Gd00 122.4(8) . . ?
C32 N4 Gd00 120.7(7) . . ?
C33 N1 N2 119.5(8) . . ?
C33 N1 H1A 120.3 . . ?
N2 N1 H1A 120.3 . . ?
N1 N2 C27 109.6(9) . . ?
N1 N2 C26 107.7(8) . . ?
C27 N2 C26 109.4(9) . . ?
N1 N2 Gd00 109.2(6) . . ?
C27 N2 Gd00 108.8(6) . . ?
C26 N2 Gd00 112.0(7) . . ?
N4 C28 C29 122.1(11) . . ?
N4 C28 C27 115.6(10) . . ?
C29 C28 C27 122.0(10) . . ?
C6 C5 C4 121.8(12) . . ?
C6 C5 H5 119.1 . . ?
C4 C5 H5 119.1 . . ?
C3 C4 C5 116.9(11) . . ?
C3 C4 C7 124.6(11) . . ?
C5 C4 C7 118.5(10) . . ?
O7 C48 O6 129.1(11) . . ?
O7 C48 C49 117.0(11) . . ?
O6 C48 C49 113.9(11) . . ?
O5 C33 N1 118.6(10) . . ?
O5 C33 C34 123.6(9) . . ?
N1 C33 C34 117.6(9) . . ?
C30 C31 C32 119.2(12) . . ?
C30 C31 H31 120.4 . . ?
C32 C31 H31 120.4 . . ?
O1 C9 C8 129.3(10) . . ?
O1 C9 C10 114.1(9) . . ?
C8 C9 C10 116.7(10) . . ?
C9 C8 C7 120.6(9) . . ?
C9 C8 H8 119.7 . . ?
C7 C8 H8 119.7 . . ?
C28 C27 N2 109.6(9) . . ?
C28 C27 H27A 109.7 . . ?
N2 C27 H27A 109.7 . . ?
C28 C27 H27B 109.7 . . ?
N2 C27 H27B 109.7 . . ?
H27A C27 H27B 108.2 . . ?
F3 C10 F2 108.9(12) . . ?
F3 C10 F1 106.8(9) . . ?
F2 C10 F1 105.1(11) . . ?
F3 C10 C9 114.9(10) . . ?
F2 C10 C9 111.5(9) . . ?
F1 C10 C9 109.2(11) . . ?
C25 C26 N2 110.1(9) . . ?
C25 C26 H26A 109.6 . . ?
N2 C26 H26A 109.6 . . ?
C25 C26 H26B 109.6 . . ?
N2 C26 H26B 109.6 . . ?
H26A C26 H26B 108.2 . . ?
N4 C32 C31 123.0(11) . . ?
N4 C32 H32 118.5 . . ?
C31 C32 H32 118.5 . . ?
C30 C29 C28 119.5(11) . . ?
C30 C29 H29 120.3 . . ?
C28 C29 H29 120.3 . . ?
O3 C12 C13 126.8(12) . . ?
O3 C12 C11 114.6(11) . . ?
C13 C12 C11 118.7(11) . . ?
C2 C3 C4 122.5(13) . . ?
C2 C3 H3 118.7 . . ?
C4 C3 H3 118.7 . . ?
C5 C6 C1 118.2(13) . . ?
C5 C6 H6 120.9 . . ?
C1 C6 H6 120.9 . . ?
C23 C24 C25 116.8(11) . . ?
C23 C24 H24 121.6 . . ?
C25 C24 H24 121.6 . . ?
N3 C25 C24 123.0(11) . . ?
N3 C25 C26 117.8(9) . . ?
C24 C25 C26 119.0(10) . . ?
O2 C7 C8 124.2(9) . . ?
O2 C7 C4 118.9(9) . . ?
C8 C7 C4 117.0(9) . . ?
C2 C1 C6 121.7(11) . . ?
C2 C1 H1 119.2 . . ?
C6 C1 H1 119.2 . . ?
C31 C30 C29 119.4(11) . . ?
C31 C30 H30 120.3 . . ?
C29 C30 H30 120.3 . . ?
F6 C11 F5 107.2(11) . . ?
F6 C11 F4 104.6(12) . . ?
F5 C11 F4 104.0(11) . . ?
F6 C11 C12 113.7(11) . . ?
F5 C11 C12 115.4(12) . . ?
F4 C11 C12 110.9(10) . . ?
C12 C13 C14 124.2(12) . . ?
C12 C13 H13 117.9 . . ?
C14 C13 H13 117.9 . . ?
C22 C23 C24 121.7(13) . . ?
C22 C23 H23 119.1 . . ?
C24 C23 H23 119.1 . . ?
F9 C49 F7 105.2(13) . . ?
F9 C49 F8 107.9(14) . . ?
F7 C49 F8 98.4(15) . . ?
F9 C49 C48 116.9(14) . . ?
F7 C49 C48 115.2(12) . . ?
F8 C49 C48 111.4(12) . . ?
N3 C21 C22 122.4(11) . . ?
N3 C21 H21 118.8 . . ?
C22 C21 H21 118.8 . . ?
O4 C14 C13 122.2(12) . . ?
O4 C14 C15 118.3(14) . . ?
C13 C14 C15 119.5(12) . . ?
C1 C2 C3 119.0(12) . . ?
C1 C2 H2 120.5 . . ?
C3 C2 H2 120.5 . . ?
C16 C15 C20 118.8(14) . . ?
C16 C15 C14 120.7(14) . . ?
C20 C15 C14 119.9(16) . . ?
C23 C22 C21 118.5(13) . . ?
C23 C22 H22 120.8 . . ?
C21 C22 H22 120.8 . . ?
C36 C37 C38 114.9(14) . . ?
C36 C37 C40 120.6(14) . . ?
C38 C37 C40 124.5(15) . . ?
C35 C34 C39 117.0(13) . . ?
C35 C34 C33 126.8(11) . . ?
C39 C34 C33 115.7(11) . . ?
C15 C16 C17 121.5(14) . . ?
C15 C16 H16 119.2 . . ?
C17 C16 H16 119.2 . . ?
C35 C36 C37 123.9(13) . . ?
C35 C36 H36 118.1 . . ?
C37 C36 H36 118.1 . . ?
C36 C35 C34 120.9(13) . . ?
C36 C35 H35 119.5 . . ?
C34 C35 H35 119.5 . . ?
C38 C39 C34 119.3(14) . . ?
C38 C39 H39 120.4 . . ?
C34 C39 H39 120.4 . . ?
C15 C20 C19 118(2) . . ?
C15 C20 H20 120.8 . . ?
C19 C20 H20 120.8 . . ?
C41 C40 C37 130(2) . . ?
C41 C40 H40 114.9 . . ?
C37 C40 H40 114.9 . . ?
C18 C17 C16 123.1(19) . . ?
C18 C17 H17 118.5 . . ?
C16 C17 H17 118.5 . . ?
C37 C38 C39 123.9(15) . . ?
C37 C38 H38 118.1 . . ?
C39 C38 H38 118.1 . . ?
C20 C19 C18 121.1(18) . . ?
C20 C19 H19 119.5 . . ?
C18 C19 H19 119.5 . . ?
C17 C18 C19 116.4(17) . . ?
C17 C18 H18 121.8 . . ?
C19 C18 H18 121.8 . . ?
C40 C41 C42 133(2) . . ?
C40 C41 H41 113.7 . . ?
C42 C41 H41 113.7 . . ?
C44 C43 C42 121(3) . . ?
C44 C43 H43 119.6 . . ?
C42 C43 H43 119.6 . . ?
C47 C42 C41 123(3) . . ?
C47 C42 C43 115(2) . . ?
C41 C42 C43 122(2) . . ?
C46 C45 C44 122(2) . . ?
C46 C45 H45 118.9 . . ?
C44 C45 H45 118.9 . . ?
C45 C46 C47 118(2) . . ?
C45 C46 H46 121.2 . . ?
C47 C46 H46 121.2 . . ?
C45 C44 C43 119(3) . . ?
C45 C44 H44 120.7 . . ?
C43 C44 H44 120.7 . . ?
C42 C47 C46 126(3) . . ?
C42 C47 H47 117.1 . . ?
C46 C47 H47 117.1 . . ?

loop_
_geom_bond_atom_site_label_1
_geom_bond_atom_site_label_2
_geom_bond_distance
_geom_bond_site_symmetry_2
_geom_bond_publ_flag
Gd00 O6 2.362(8) . ?
Gd00 O1 2.364(7) . ?
Gd00 O3 2.370(7) . ?
Gd00 O2 2.379(6) . ?
Gd00 O5 2.382(7) . ?
Gd00 O4 2.425(7) . ?
Gd00 N4 2.631(10) . ?
Gd00 N3 2.649(10) . ?
Gd00 N2 2.756(9) . ?
O1 C9 1.263(12) . ?
O5 C33 1.246(12) . ?
O3 C12 1.239(13) . ?
O6 C48 1.262(13) . ?
F3 C10 1.300(14) . ?
O2 C7 1.241(12) . ?
O4 C14 1.243(14) . ?
F1 C10 1.314(14) . ?
F4 C11 1.346(16) . ?
F2 C10 1.310(16) . ?
F6 C11 1.298(16) . ?
O7 C48 1.212(14) . ?
N3 C25 1.334(13) . ?
N3 C21 1.356(16) . ?
N4 C28 1.357(13) . ?
N4 C32 1.359(15) . ?
N1 C33 1.342(13) . ?
N1 N2 1.429(13) . ?
N1 H1A 0.8800 . ?
N2 C27 1.498(15) . ?
N2 C26 1.504(15) . ?
F5 C11 1.334(14) . ?
F9 C49 1.281(16) . ?
C28 C29 1.376(16) . ?
C28 C27 1.491(17) . ?
C5 C6 1.371(17) . ?
C5 C4 1.408(16) . ?
C5 H5 0.9500 . ?
C4 C3 1.369(16) . ?
C4 C7 1.497(15) . ?
C48 C49 1.479(19) . ?
C33 C34 1.459(16) . ?
C31 C30 1.35(2) . ?
C31 C32 1.372(17) . ?
C31 H31 0.9500 . ?
C9 C8 1.397(15) . ?
C9 C10 1.534(15) . ?
C8 C7 1.430(15) . ?
C8 H8 0.9500 . ?
F7 C49 1.331(19) . ?
C27 H27A 0.9900 . ?
C27 H27B 0.9900 . ?
C26 C25 1.504(16) . ?
C26 H26A 0.9900 . ?
C26 H26B 0.9900 . ?
C32 H32 0.9500 . ?
C29 C30 1.375(17) . ?
C29 H29 0.9500 . ?
C12 C13 1.379(18) . ?
C12 C11 1.505(18) . ?
C3 C2 1.365(19) . ?
C3 H3 0.9500 . ?
C6 C1 1.378(19) . ?
C6 H6 0.9500 . ?
C24 C23 1.367(18) . ?
C24 C25 1.390(16) . ?
C24 H24 0.9500 . ?
C1 C2 1.364(18) . ?
C1 H1 0.9500 . ?
C30 H30 0.9500 . ?
C13 C14 1.42(2) . ?
C13 H13 0.9500 . ?
C23 C22 1.344(18) . ?
C23 H23 0.9500 . ?
F8 C49 1.374(19) . ?
C21 C22 1.364(18) . ?
C21 H21 0.9500 . ?
C14 C15 1.492(18) . ?
C2 H2 0.9500 . ?
C15 C16 1.33(2) . ?
C15 C20 1.39(2) . ?
C22 H22 0.9500 . ?
C37 C36 1.347(19) . ?
C37 C38 1.35(2) . ?
C37 C40 1.48(2) . ?
C34 C35 1.364(16) . ?
C34 C39 1.378(18) . ?
C16 C17 1.36(2) . ?
C16 H16 0.9500 . ?
C36 C35 1.346(19) . ?
C36 H36 0.9500 . ?
C35 H35 0.9500 . ?
C39 C38 1.37(2) . ?
C39 H39 0.9500 . ?
C20 C19 1.39(3) . ?
C20 H20 0.9500 . ?
C40 C41 1.23(3) . ?
C40 H40 0.9500 . ?
C17 C18 1.33(3) . ?
C17 H17 0.9500 . ?
C38 H38 0.9500 . ?
C19 C18 1.40(3) . ?
C19 H19 0.9500 . ?
C18 H18 0.9500 . ?
C41 C42 1.42(3) . ?
C41 H41 0.9500 . ?
C43 C44 1.41(3) . ?
C43 C42 1.42(3) . ?
C43 H43 0.9500 . ?
C42 C47 1.33(3) . ?
C45 C46 1.34(4) . ?
C45 C44 1.34(4) . ?
C45 H45 0.9500 . ?
C46 C47 1.37(3) . ?
C46 H46 0.9500 . ?
C44 H44 0.9500 . ?
C47 H47 0.9500 . ?

loop_
_geom_hbond_atom_site_label_D
_geom_hbond_atom_site_label_H
_geom_hbond_atom_site_label_A
_geom_hbond_distance_DH
_geom_hbond_distance_HA
_geom_hbond_distance_DA
_geom_hbond_angle_DHA
_geom_hbond_site_symmetry_A
_geom_hbond_publ_flag
N1 H1A O7 0.88 2.01 2.865(12) 162.3 4_566 yes
C27 H27A O1 0.99 2.59 3.131(14) 114.7 . yes
C32 H32 O3 0.95 2.43 3.041(15) 121.8 . yes
C29 H29 F9 0.95 2.63 3.124(15) 113.0 4_566 yes
C24 H24 F6 0.95 2.63 3.257(14) 123.5 4_566 yes
C21 H21 O4 0.95 2.50 3.005(15) 113.5 . yes
